data_4345001
loop_
_publ_author_name
'Yao, Su-Yang'
'Chen, Xing-Yang'
'Ou, Yan-Ling'
'Ye, Bao-Hui'

_publ_section_title
;
 Chiral Recognition and Dynamic Thermodynamic Resolution of Sulfoxides by
 Chiral Iridium(III) Complexes
;
_journal_name_full 'Inorganic Chemistry'
_journal_paper_doi 10.1021/acs.inorgchem.6b02494
_journal_year 2017
_chemical_absolute_configuration ad
_chemical_formula_moiety 'C31 H27 Ir N2 O2 S'
_chemical_formula_sum 'C31 H28 Ir N2 O2 S'
_chemical_formula_weight 684.81
_chemical_name_systematic
;
 ?
;
_space_group_crystal_system orthorhombic
_space_group_IT_number 19
_space_group_name_Hall 'P 2ac 2ab'
_space_group_name_H-M_alt 'P 21 21 21'
_symmetry_space_group_name_Hall 'P 2ac 2ab'
_symmetry_space_group_name_H-M 'P 21 21 21'
_atom_sites_solution_hydrogens geom
_atom_sites_solution_primary direct
_audit_creation_date 2016-08-26
_audit_creation_method
;
Olex2 1.2
(compiled 2016.08.25 svn.r3337 for OlexSys, GUI svn.r5221)
;
_cell_angle_alpha 90
_cell_angle_beta 90
_cell_angle_gamma 90
_cell_formula_units_Z 4
_cell_length_a 9.41597(13)
_cell_length_b 15.5922(2)
_cell_length_c 17.5922(3)
_cell_measurement_reflns_used 7826
_cell_measurement_temperature 150
_cell_measurement_theta_max 62.4760
_cell_measurement_theta_min 3.7680
_cell_volume 2582.81(7)
_computing_molecular_graphics 'Olex2 (Dolomanov et al., 2009)'
_computing_publication_material 'Olex2 (Dolomanov et al., 2009)'
_computing_structure_refinement 'XL (Sheldrick, 2008)'
_computing_structure_solution 'XS (Sheldrick, 2008)'
_diffrn_ambient_temperature 150
_diffrn_measured_fraction_theta_full 0.884
_diffrn_measured_fraction_theta_max 0.996
_diffrn_measurement_device_type 'multiwire proportional'
_diffrn_measurement_method 'phi and omega scans'
_diffrn_radiation_monochromator graphite
_diffrn_radiation_type CuK\a
_diffrn_radiation_wavelength 1.54178
_diffrn_reflns_av_R_equivalents 0.0285
_diffrn_reflns_av_unetI/netI 0.0262
_diffrn_reflns_Laue_measured_fraction_full 0.884
_diffrn_reflns_Laue_measured_fraction_max 0.996
_diffrn_reflns_limit_h_max 9
_diffrn_reflns_limit_h_min -10
_diffrn_reflns_limit_k_max 17
_diffrn_reflns_limit_k_min -17
_diffrn_reflns_limit_l_max 19
_diffrn_reflns_limit_l_min -20
_diffrn_reflns_number 15022
_diffrn_reflns_point_group_measured_fraction_full 0.878
_diffrn_reflns_point_group_measured_fraction_max 0.992
_diffrn_reflns_theta_full 67.679
_diffrn_reflns_theta_max 62.632
_diffrn_reflns_theta_min 3.788
_exptl_absorpt_coefficient_mu 11.016
_exptl_absorpt_correction_T_max 1.00000
_exptl_absorpt_correction_T_min 0.30129
_exptl_absorpt_correction_type multi-scan
_exptl_crystal_colour 'clear yellowish yellow'
_exptl_crystal_colour_lustre clear
_exptl_crystal_colour_modifier yellowish
_exptl_crystal_colour_primary yellow
_exptl_crystal_density_diffrn 1.761
_exptl_crystal_description plate
_exptl_crystal_F_000 1348
_exptl_crystal_size_max 0.17
_exptl_crystal_size_mid 0.15
_exptl_crystal_size_min 0.09
_exptl_transmission_factor_max 1.00000
_exptl_transmission_factor_min 0.30129
_refine_diff_density_max 1.592
_refine_diff_density_min -0.609
_refine_diff_density_rms 0.089
_refine_ls_abs_structure_details
;
 Flack x determined using 1710 quotients [(I+)-(I-)]/[(I+)+(I-)]
 (Parsons and Flack (2004), Acta Cryst. A60, s61).
;
_refine_ls_abs_structure_Flack -0.011(6)
_refine_ls_extinction_method none
_refine_ls_goodness_of_fit_ref 1.073
_refine_ls_hydrogen_treatment constr
_refine_ls_matrix_type full
_refine_ls_number_parameters 336
_refine_ls_number_reflns 4092
_refine_ls_number_restraints 0
_refine_ls_restrained_S_all 1.073
_refine_ls_R_factor_all 0.0227
_refine_ls_R_factor_gt 0.0222
_refine_ls_shift/su_max 0.001
_refine_ls_shift/su_mean 0.000
_refine_ls_structure_factor_coef Fsqd
_refine_ls_weighting_details
;
 w=1/[\s^2^(Fo^2^)+(0.0271P)^2^+4.1892P]
 where P=(Fo^2^+2Fc^2^)/3
;
_refine_ls_weighting_scheme calc
_refine_ls_wR_factor_gt 0.0563
_refine_ls_wR_factor_ref 0.0567
_reflns_Friedel_coverage 0.746
_reflns_Friedel_fraction_full 0.869
_reflns_Friedel_fraction_max 0.988
_reflns_number_gt 4030
_reflns_number_total 4092
_reflns_threshold_expression 'I > 2\s(I)'
_cod_data_source_file ic6b02494_si_002.cif
_cod_data_source_block lambda-3
_cod_database_code 4345001
_shelxl_version_number 2013-2
_shelx_space_group_comment
;
The symmetry employed for this shelxl refinement is uniquely defined
by the following loop, which should always be used as a source of
symmetry information in preference to the above space-group names.
They are only intended as comments.
;
_olex2_refinement_description
;
1. Fixed Uiso
 At 1.2 times of:
  All C(H) groups
 At 1.5 times of:
  All C(H,H,H) groups
2.a Ternary CH refined with riding coordinates:
 C29(H29)
2.b Aromatic/amide H refined with riding coordinates:
 C22(H22), C21(H21), C27(H27), C24(H24), C13(H13), C25(H25), C11(H11),
 C10(H10), C9(H9), C19(H19), C15(H15), C14(H14), C26(H26), C8(H8), C20(H20),
 C5(H5), C4(H4), C16(H16), C2(H2), C3(H3)
2.c Idealised Me refined as rotating group:
 C31(H31a,H31b,H31c), C30(H30a,H30b,H30c)
;
_olex2_submission_special_instructions 'No special instructions were received'

loop_
_space_group_symop_operation_xyz
'x, y, z'
'-x+1/2, -y, z+1/2'
'x+1/2, -y+1/2, -z'
'-x, y+1/2, -z+1/2'

loop_
_atom_site_label
_atom_site_type_symbol
_atom_site_fract_x
_atom_site_fract_y
_atom_site_fract_z
_atom_site_U_iso_or_equiv
_atom_site_adp_type
_atom_site_occupancy
_atom_site_site_symmetry_order
_atom_site_calc_flag
_atom_site_refinement_flags_posn
Ir1 Ir 0.20650(2) 0.74798(2) 0.22368(2) 0.01728(10) Uani 1 1 d .
C29 C 0.0115(7) 0.9376(4) 0.2911(4) 0.0251(14) Uani 1 1 d .
H29 H -0.0073 0.9682 0.3388 0.030 Uiso 1 1 calc R
C31 C 0.0829(9) 1.0009(4) 0.2396(5) 0.0399(19) Uani 1 1 d .
H31A H 0.1747 1.0152 0.2597 0.060 Uiso 1 1 calc GR
H31B H 0.0261 1.0519 0.2362 0.060 Uiso 1 1 calc GR
H31C H 0.0936 0.9763 0.1900 0.060 Uiso 1 1 calc GR
S1 S 0.1411(2) 0.85386(10) 0.31424(10) 0.0199(3) Uani 1 1 d .
O1 O 0.1231(6) 0.6646(3) 0.3097(3) 0.0257(11) Uani 1 1 d .
N1 N 0.0209(5) 0.7599(4) 0.1634(3) 0.0210(10) Uani 1 1 d .
C28 C 0.0472(9) 0.7887(5) 0.3789(5) 0.0264(17) Uani 1 1 d .
C23 C 0.0592(8) 0.6990(4) 0.3678(4) 0.0208(16) Uani 1 1 d .
C22 C 0.4759(7) 0.7676(5) 0.3194(4) 0.0328(17) Uani 1 1 d .
H22 H 0.4414 0.8215 0.3325 0.039 Uiso 1 1 calc R
N2 N 0.4045(5) 0.7205(3) 0.2688(3) 0.0212(11) Uani 1 1 d .
O2 O 0.2542(5) 0.9028(3) 0.3555(3) 0.0312(11) Uani 1 1 d .
C21 C 0.6000(7) 0.7381(6) 0.3529(4) 0.0377(18) Uani 1 1 d .
H21 H 0.6506 0.7732 0.3860 0.045 Uiso 1 1 calc R
C27 C -0.0282(9) 0.8244(5) 0.4405(4) 0.0317(17) Uani 1 1 d .
H27 H -0.0320 0.8836 0.4470 0.038 Uiso 1 1 calc R
C1 C 0.2715(8) 0.8282(4) 0.1410(4) 0.0256(15) Uani 1 1 d .
C24 C -0.0078(9) 0.6471(5) 0.4228(4) 0.0303(17) Uani 1 1 d .
H24 H 0.0004 0.5878 0.4193 0.036 Uiso 1 1 calc R
C12 C 0.2568(7) 0.6432(4) 0.1602(4) 0.0197(14) Uani 1 1 d .
C13 C 0.1837(8) 0.6066(4) 0.0994(4) 0.0250(15) Uani 1 1 d .
H13 H 0.1000 0.6318 0.0823 0.030 Uiso 1 1 calc R
C7 C 0.0296(8) 0.8081(4) 0.0991(4) 0.0231(14) Uani 1 1 d .
C25 C -0.0854(9) 0.6824(6) 0.4817(4) 0.0343(18) Uani 1 1 d .
H25 H -0.1313 0.6464 0.5160 0.041 Uiso 1 1 calc R
C17 C 0.3822(7) 0.6011(4) 0.1850(4) 0.0248(14) Uani 1 1 d .
C11 C -0.0986(7) 0.7180(4) 0.1809(4) 0.0242(14) Uani 1 1 d .
H11 H -0.1014 0.6844 0.2245 0.029 Uiso 1 1 calc R
C10 C -0.2187(8) 0.7236(4) 0.1355(4) 0.0328(16) Uani 1 1 d .
H10 H -0.3015 0.6949 0.1488 0.039 Uiso 1 1 calc R
C9 C -0.2133(9) 0.7725(4) 0.0701(4) 0.0384(18) Uani 1 1 d .
H9 H -0.2925 0.7770 0.0388 0.046 Uiso 1 1 calc R
C18 C 0.4574(7) 0.6426(4) 0.2474(4) 0.0246(14) Uani 1 1 d .
C19 C 0.5759(8) 0.6093(5) 0.2838(5) 0.0402(19) Uani 1 1 d .
H19 H 0.6068 0.5543 0.2721 0.048 Uiso 1 1 calc R
C15 C 0.3574(9) 0.4930(4) 0.0878(4) 0.0331(17) Uani 1 1 d .
H15 H 0.3899 0.4436 0.0639 0.040 Uiso 1 1 calc R
C14 C 0.2349(8) 0.5323(4) 0.0638(4) 0.0273(15) Uani 1 1 d .
H14 H 0.1849 0.5092 0.0231 0.033 Uiso 1 1 calc R
C26 C -0.0960(9) 0.7709(5) 0.4908(4) 0.037(2) Uani 1 1 d .
H26 H -0.1487 0.7937 0.5307 0.044 Uiso 1 1 calc R
C8 C -0.0895(8) 0.8145(5) 0.0518(4) 0.0310(16) Uani 1 1 d .
H8 H -0.0848 0.8473 0.0077 0.037 Uiso 1 1 calc R
C20 C 0.6478(8) 0.6566(5) 0.3368(5) 0.0423(19) Uani 1 1 d .
H20 H 0.7270 0.6343 0.3614 0.051 Uiso 1 1 calc R
C5 C 0.1914(9) 0.9095(4) 0.0295(4) 0.0347(17) Uani 1 1 d .
H5 H 0.1200 0.9230 -0.0050 0.042 Uiso 1 1 calc R
C4 C 0.3229(10) 0.9484(5) 0.0237(5) 0.047(2) Uani 1 1 d .
H4 H 0.3406 0.9882 -0.0145 0.057 Uiso 1 1 calc R
C16 C 0.4318(8) 0.5280(4) 0.1482(4) 0.0323(17) Uani 1 1 d .
H16 H 0.5158 0.5024 0.1642 0.039 Uiso 1 1 calc R
C2 C 0.4052(8) 0.8677(5) 0.1331(5) 0.0348(17) Uani 1 1 d .
H2 H 0.4781 0.8537 0.1666 0.042 Uiso 1 1 calc R
C6 C 0.1656(8) 0.8492(4) 0.0877(4) 0.0261(16) Uani 1 1 d .
C30 C -0.1322(8) 0.9082(5) 0.2617(4) 0.0321(16) Uani 1 1 d .
H30A H -0.1997 0.9540 0.2669 0.048 Uiso 1 1 calc GR
H30B H -0.1636 0.8595 0.2906 0.048 Uiso 1 1 calc GR
H30C H -0.1240 0.8925 0.2091 0.048 Uiso 1 1 calc GR
C3 C 0.4293(10) 0.9272(6) 0.0761(5) 0.049(2) Uani 1 1 d .
H3 H 0.5177 0.9535 0.0726 0.059 Uiso 1 1 calc R

loop_
_atom_site_aniso_label
_atom_site_aniso_U_11
_atom_site_aniso_U_22
_atom_site_aniso_U_33
_atom_site_aniso_U_23
_atom_site_aniso_U_13
_atom_site_aniso_U_12
Ir1 0.01911(14) 0.01495(14) 0.01778(14) 0.00109(14) 0.00060(8) 0.00074(14)
C29 0.028(3) 0.022(3) 0.025(3) -0.002(3) 0.002(3) 0.004(3)
C31 0.049(5) 0.020(3) 0.051(5) 0.006(3) 0.010(4) 0.003(3)
S1 0.0227(8) 0.0165(7) 0.0206(8) -0.0027(6) 0.0006(7) 0.0012(6)
O1 0.030(3) 0.022(2) 0.025(3) 0.006(2) -0.006(2) 0.001(2)
N1 0.025(2) 0.017(3) 0.021(2) -0.003(2) 0.0007(19) -0.002(3)
C28 0.026(4) 0.029(4) 0.024(4) 0.002(3) -0.001(3) -0.003(3)
C23 0.018(4) 0.026(4) 0.018(4) 0.003(3) -0.005(3) -0.002(3)
C22 0.031(3) 0.038(4) 0.029(3) -0.002(3) -0.003(3) -0.006(3)
N2 0.020(3) 0.022(3) 0.021(3) 0.002(2) 0.003(2) 0.000(2)
O2 0.027(3) 0.028(2) 0.038(3) -0.011(2) -0.006(2) -0.003(2)
C21 0.025(3) 0.055(5) 0.033(3) -0.001(4) -0.005(3) -0.002(4)
C27 0.035(4) 0.042(4) 0.018(4) 0.005(3) 0.007(3) 0.011(4)
C1 0.029(4) 0.021(3) 0.026(4) -0.007(3) 0.006(3) 0.001(3)
C24 0.036(4) 0.035(4) 0.020(4) 0.003(3) -0.003(3) -0.004(3)
C12 0.020(3) 0.018(3) 0.021(3) 0.006(3) 0.007(3) -0.001(3)
C13 0.028(4) 0.024(3) 0.024(4) 0.003(3) 0.004(3) -0.001(3)
C7 0.036(4) 0.016(3) 0.017(3) 0.001(2) 0.001(3) 0.007(3)
C25 0.031(4) 0.056(5) 0.016(4) 0.009(4) 0.000(3) -0.011(4)
C17 0.025(3) 0.022(3) 0.028(4) 0.006(3) 0.006(3) 0.000(3)
C11 0.029(4) 0.019(3) 0.025(3) -0.001(2) -0.002(3) -0.001(3)
C10 0.031(4) 0.027(4) 0.040(4) 0.000(3) -0.005(3) -0.004(3)
C9 0.041(4) 0.037(4) 0.037(4) -0.002(3) -0.019(3) 0.008(3)
C18 0.021(3) 0.026(3) 0.027(3) 0.007(3) 0.004(3) 0.004(3)
C19 0.031(4) 0.044(4) 0.046(5) 0.001(4) -0.005(4) 0.010(3)
C15 0.048(5) 0.015(3) 0.036(4) 0.001(3) 0.015(4) 0.005(3)
C14 0.039(4) 0.020(3) 0.022(4) -0.002(3) 0.007(3) -0.005(3)
C26 0.037(4) 0.054(6) 0.020(3) 0.004(3) 0.006(3) 0.006(4)
C8 0.041(4) 0.029(4) 0.023(4) 0.001(3) -0.008(3) 0.005(3)
C20 0.028(4) 0.057(5) 0.043(5) 0.006(4) -0.007(4) 0.008(4)
C5 0.052(5) 0.026(3) 0.026(4) 0.009(3) 0.006(3) 0.002(4)
C4 0.069(6) 0.038(4) 0.035(4) 0.015(4) 0.021(4) -0.003(4)
C16 0.028(4) 0.027(4) 0.041(4) 0.006(3) 0.010(3) 0.007(3)
C2 0.029(4) 0.038(4) 0.038(4) 0.006(4) 0.007(3) -0.003(3)
C6 0.039(4) 0.018(3) 0.022(3) -0.002(3) 0.009(3) 0.004(3)
C30 0.030(4) 0.032(3) 0.034(4) 0.000(3) 0.000(3) 0.006(3)
C3 0.050(5) 0.046(5) 0.052(5) 0.013(4) 0.018(4) -0.013(4)

loop_
_atom_type_symbol
_atom_type_description
_atom_type_scat_dispersion_real
_atom_type_scat_dispersion_imag
_atom_type_scat_source
C C 0.0181 0.0091 'International Tables Vol C Tables 4.2.6.8 and 6.1.1.4'
H H 0.0000 0.0000 'International Tables Vol C Tables 4.2.6.8 and 6.1.1.4'
N N 0.0311 0.0180 'International Tables Vol C Tables 4.2.6.8 and 6.1.1.4'
O O 0.0492 0.0322 'International Tables Vol C Tables 4.2.6.8 and 6.1.1.4'
S S 0.3331 0.5567 'International Tables Vol C Tables 4.2.6.8 and 6.1.1.4'
Ir Ir -4.7710 6.5667 'International Tables Vol C Tables 4.2.6.8 and 6.1.1.4'

loop_
_geom_angle_atom_site_label_1
_geom_angle_atom_site_label_2
_geom_angle_atom_site_label_3
_geom_angle
O1 Ir1 S1 81.55(13)
N1 Ir1 S1 93.61(15)
N1 Ir1 O1 96.2(2)
N1 Ir1 N2 169.5(2)
N2 Ir1 S1 96.90(15)
N2 Ir1 O1 86.2(2)
C1 Ir1 S1 97.53(19)
C1 Ir1 O1 176.2(3)
C1 Ir1 N1 80.2(3)
C1 Ir1 N2 97.6(3)
C1 Ir1 C12 91.9(3)
C12 Ir1 S1 170.51(18)
C12 Ir1 O1 89.2(2)
C12 Ir1 N1 89.3(2)
C12 Ir1 N2 80.5(2)
C31 C29 H29 106.1
C31 C29 S1 107.7(5)
C31 C29 C30 113.1(6)
S1 C29 H29 106.1
C30 C29 H29 106.1
C30 C29 S1 117.0(5)
C29 C31 H31A 109.5
C29 C31 H31B 109.5
C29 C31 H31C 109.5
H31A C31 H31B 109.5
H31A C31 H31C 109.5
H31B C31 H31C 109.5
C29 S1 Ir1 121.3(2)
C28 S1 Ir1 99.3(3)
C28 S1 C29 102.7(3)
O2 S1 Ir1 119.7(2)
O2 S1 C29 102.6(3)
O2 S1 C28 109.7(4)
C23 O1 Ir1 118.2(4)
C7 N1 Ir1 115.4(4)
C11 N1 Ir1 123.6(4)
C11 N1 C7 120.7(6)
C23 C28 S1 116.1(7)
C27 C28 S1 121.4(6)
C27 C28 C23 122.4(8)
O1 C23 C28 123.5(8)
O1 C23 C24 120.6(6)
C24 C23 C28 115.9(8)
N2 C22 H22 119.2
N2 C22 C21 121.7(7)
C21 C22 H22 119.2
C22 N2 Ir1 126.5(5)
C22 N2 C18 119.3(6)
C18 N2 Ir1 114.0(4)
C22 C21 H21 120.2
C20 C21 C22 119.5(7)
C20 C21 H21 120.2
C28 C27 H27 120.4
C26 C27 C28 119.3(7)
C26 C27 H27 120.4
C2 C1 Ir1 127.9(6)
C2 C1 C6 117.7(7)
C6 C1 Ir1 114.2(5)
C23 C24 H24 119.3
C25 C24 C23 121.5(7)
C25 C24 H24 119.3
C13 C12 Ir1 129.3(5)
C13 C12 C17 117.2(6)
C17 C12 Ir1 113.4(5)
C12 C13 H13 119.6
C12 C13 C14 120.7(7)
C14 C13 H13 119.6
N1 C7 C8 119.1(6)
N1 C7 C6 114.4(6)
C8 C7 C6 126.5(6)
C24 C25 H25 119.4
C24 C25 C26 121.2(8)
C26 C25 H25 119.4
C12 C17 C18 115.5(6)
C16 C17 C12 121.0(7)
C16 C17 C18 123.5(6)
N1 C11 H11 119.2
N1 C11 C10 121.5(6)
C10 C11 H11 119.2
C11 C10 H10 120.5
C9 C10 C11 119.0(7)
C9 C10 H10 120.5
C10 C9 H9 120.4
C8 C9 C10 119.3(7)
C8 C9 H9 120.4
N2 C18 C17 115.2(6)
N2 C18 C19 119.9(7)
C19 C18 C17 124.9(6)
C18 C19 H19 119.6
C20 C19 C18 120.7(7)
C20 C19 H19 119.6
C14 C15 H15 120.5
C14 C15 C16 119.1(6)
C16 C15 H15 120.5
C13 C14 H14 119.3
C15 C14 C13 121.3(7)
C15 C14 H14 119.3
C27 C26 C25 119.6(8)
C27 C26 H26 120.2
C25 C26 H26 120.2
C7 C8 H8 119.8
C9 C8 C7 120.4(7)
C9 C8 H8 119.8
C21 C20 H20 120.8
C19 C20 C21 118.4(7)
C19 C20 H20 120.8
C4 C5 H5 120.0
C4 C5 C6 120.0(7)
C6 C5 H5 120.0
C5 C4 H4 120.4
C5 C4 C3 119.2(7)
C3 C4 H4 120.4
C17 C16 H16 119.7
C15 C16 C17 120.7(7)
C15 C16 H16 119.7
C1 C2 H2 119.6
C3 C2 C1 120.7(8)
C3 C2 H2 119.6
C1 C6 C7 115.5(6)
C1 C6 C5 121.1(7)
C5 C6 C7 123.3(7)
C29 C30 H30A 109.5
C29 C30 H30B 109.5
C29 C30 H30C 109.5
H30A C30 H30B 109.5
H30A C30 H30C 109.5
H30B C30 H30C 109.5
C4 C3 H3 119.4
C2 C3 C4 121.2(8)
C2 C3 H3 119.4

loop_
_geom_bond_atom_site_label_1
_geom_bond_atom_site_label_2
_geom_bond_distance
Ir1 S1 2.3753(16)
Ir1 O1 2.144(5)
Ir1 N1 2.052(5)
Ir1 N2 2.071(5)
Ir1 C1 2.013(7)
Ir1 C12 2.035(6)
C29 H29 0.9800
C29 C31 1.499(10)
C29 S1 1.833(7)
C29 C30 1.520(10)
C31 H31A 0.9600
C31 H31B 0.9600
C31 H31C 0.9600
S1 C28 1.763(8)
S1 O2 1.498(5)
O1 C23 1.302(10)
N1 C7 1.360(8)
N1 C11 1.337(8)
C28 C23 1.416(9)
C28 C27 1.410(11)
C23 C24 1.410(11)
C22 H22 0.9300
C22 N2 1.335(9)
C22 C21 1.388(10)
N2 C18 1.366(8)
C21 H21 0.9300
C21 C20 1.378(12)
C27 H27 0.9300
C27 C26 1.373(11)
C1 C2 1.408(11)
C1 C6 1.408(10)
C24 H24 0.9300
C24 C25 1.383(11)
C12 C13 1.394(10)
C12 C17 1.420(10)
C13 H13 0.9300
C13 C14 1.403(10)
C7 C8 1.400(10)
C7 C6 1.447(10)
C25 H25 0.9300
C25 C26 1.393(14)
C17 C18 1.457(10)
C17 C16 1.391(10)
C11 H11 0.9300
C11 C10 1.387(10)
C10 H10 0.9300
C10 C9 1.381(11)
C9 H9 0.9300
C9 C8 1.375(11)
C18 C19 1.387(10)
C19 H19 0.9300
C19 C20 1.367(12)
C15 H15 0.9300
C15 C14 1.372(11)
C15 C16 1.385(11)
C14 H14 0.9300
C26 H26 0.9300
C8 H8 0.9300
C20 H20 0.9300
C5 H5 0.9300
C5 C4 1.383(12)
C5 C6 1.411(10)
C4 H4 0.9300
C4 C3 1.401(13)
C16 H16 0.9300
C2 H2 0.9300
C2 C3 1.384(11)
C30 H30A 0.9600
C30 H30B 0.9600
C30 H30C 0.9600
C3 H3 0.9300

loop_
_geom_torsion_atom_site_label_1
_geom_torsion_atom_site_label_2
_geom_torsion_atom_site_label_3
_geom_torsion_atom_site_label_4
_geom_torsion
Ir1 S1 C28 C23 10.8(8)
Ir1 S1 C28 C27 -172.9(6)
Ir1 O1 C23 C28 -2.8(11)
Ir1 O1 C23 C24 174.7(5)
Ir1 N1 C7 C8 175.5(5)
Ir1 N1 C7 C6 -5.3(7)
Ir1 N1 C11 C10 -175.5(5)
Ir1 N2 C18 C17 12.5(7)
Ir1 N2 C18 C19 -168.3(5)
Ir1 C1 C2 C3 -174.6(6)
Ir1 C1 C6 C7 -1.9(8)
Ir1 C1 C6 C5 175.4(5)
Ir1 C12 C13 C14 -178.6(5)
Ir1 C12 C17 C18 -3.9(7)
Ir1 C12 C17 C16 179.8(5)
C29 S1 C28 C23 135.9(7)
C29 S1 C28 C27 -47.7(8)
C31 C29 S1 Ir1 -74.2(5)
C31 C29 S1 C28 176.5(5)
C31 C29 S1 O2 62.6(5)
S1 C28 C23 O1 -6.7(13)
S1 C28 C23 C24 175.7(5)
S1 C28 C27 C26 -177.9(6)
O1 C23 C24 C25 -175.0(7)
N1 C7 C8 C9 -0.1(10)
N1 C7 C6 C1 4.7(8)
N1 C7 C6 C5 -172.5(6)
N1 C11 C10 C9 1.1(10)
C28 C23 C24 C25 2.7(12)
C28 C27 C26 C25 2.2(13)
C23 C28 C27 C26 -1.8(14)
C23 C24 C25 C26 -2.5(13)
C22 N2 C18 C17 -172.5(6)
C22 N2 C18 C19 6.7(9)
C22 C21 C20 C19 4.5(12)
N2 C22 C21 C20 -3.3(11)
N2 C18 C19 C20 -5.4(11)
O2 S1 C28 C23 -115.5(7)
O2 S1 C28 C27 60.8(8)
C21 C22 N2 Ir1 172.0(5)
C21 C22 N2 C18 -2.3(10)
C27 C28 C23 O1 177.0(6)
C27 C28 C23 C24 -0.6(14)
C1 C2 C3 C4 -1.4(13)
C24 C25 C26 C27 -0.1(14)
C12 C13 C14 C15 0.5(10)
C12 C17 C18 N2 -5.8(8)
C12 C17 C18 C19 175.1(7)
C12 C17 C16 C15 -2.1(10)
C13 C12 C17 C18 178.4(6)
C13 C12 C17 C16 2.1(9)
C7 N1 C11 C10 -1.5(9)
C17 C12 C13 C14 -1.3(9)
C17 C18 C19 C20 173.6(7)
C11 N1 C7 C8 1.0(9)
C11 N1 C7 C6 -179.8(6)
C11 C10 C9 C8 -0.2(11)
C10 C9 C8 C7 -0.3(11)
C18 C17 C16 C15 -178.1(6)
C18 C19 C20 C21 -0.2(12)
C14 C15 C16 C17 1.2(10)
C8 C7 C6 C1 -176.1(6)
C8 C7 C6 C5 6.6(11)
C5 C4 C3 C2 0.3(13)
C4 C5 C6 C1 0.6(11)
C4 C5 C6 C7 177.7(7)
C16 C17 C18 N2 170.4(6)
C16 C17 C18 C19 -8.7(11)
C16 C15 C14 C13 -0.4(10)
C2 C1 C6 C7 -179.0(6)
C2 C1 C6 C5 -1.6(10)
C6 C1 C2 C3 2.0(11)
C6 C7 C8 C9 -179.2(6)
C6 C5 C4 C3 0.1(12)
C30 C29 S1 Ir1 54.5(6)
C30 C29 S1 C28 -54.9(6)
C30 C29 S1 O2 -168.7(5)
